data_7241578
loop_
_publ_author_name
'Lombard, Jean'
'Smith, Vincent J.'
'le Roex, Tanya'
'Haynes, Delia A.'

_publ_section_title
;
 Crystallisation of organic salts by sublimation: salt formation from the
 gas phase
;
_journal_issue 45
_journal_name_full CrystEngComm
_journal_page_first 7826
_journal_page_last 7831
_journal_paper_doi 10.1039/D0CE01470B
_journal_volume 22
_journal_year 2020
_chemical_formula_moiety 'C4 H6 O4, 2(C6 H12 N4)'
_chemical_formula_sum 'C16 H30 N8 O4'
_chemical_formula_weight 398.48
_chemical_name_common
;
bis-hexamethylenetetramine succinic acid
;
_space_group_crystal_system monoclinic
_space_group_IT_number 15
_space_group_name_Hall '-C 2yc'
_space_group_name_H-M_alt 'C 1 2/c 1'
_atom_sites_solution_hydrogens mixed
_atom_sites_solution_primary direct
_atom_sites_solution_secondary difmap
_audit_creation_method SHELXL-2018/3
_audit_update_record
;
2019-12-05 deposited with the CCDC.	2020-10-23 downloaded from the CCDC.
;
_cell_angle_alpha 90
_cell_angle_beta 101.148(2)
_cell_angle_gamma 90
_cell_formula_units_Z 8
_cell_length_a 21.654(3)
_cell_length_b 6.948(1)
_cell_length_c 25.748(4)
_cell_measurement_reflns_used 9990
_cell_measurement_temperature 100(2)
_cell_measurement_theta_max 28.32
_cell_measurement_theta_min 2.73
_cell_volume 3800.7(10)
_computing_cell_refinement 'SAINT V8.37A (Bruker, 2016)'
_computing_data_collection 'APEX3 (Bruker, 2017)'
_computing_data_reduction 'SAINT V8.37A (Bruker, 2016)'
_computing_molecular_graphics 'X-seed (Barbour, 2001; Atwood & barbour, 2003)'
_computing_structure_refinement 'SHELXL-2018/3 (Sheldrick, 2018)'
_computing_structure_solution 'SHELXT 2018/2 (Sheldrick, 2018)'
_diffrn_ambient_temperature 100(2)
_diffrn_detector 'CCD area detector'
_diffrn_detector_type 'Bruker APEX II'
_diffrn_measured_fraction_theta_full 0.998
_diffrn_measured_fraction_theta_max 0.998
_diffrn_measurement_device 'three-circle diffractometer'
_diffrn_measurement_device_type 'Bruker APEX DUO CCD area-detector'
_diffrn_measurement_method '\f and \w scans'
_diffrn_radiation_monochromator 'multilayer mirror optics'
_diffrn_radiation_type MoK\a
_diffrn_radiation_wavelength 0.71073
_diffrn_reflns_av_R_equivalents 0.0276
_diffrn_reflns_av_unetI/netI 0.0154
_diffrn_reflns_Laue_measured_fraction_full 0.998
_diffrn_reflns_Laue_measured_fraction_max 0.998
_diffrn_reflns_limit_h_max 28
_diffrn_reflns_limit_h_min -28
_diffrn_reflns_limit_k_max 9
_diffrn_reflns_limit_k_min -9
_diffrn_reflns_limit_l_max 34
_diffrn_reflns_limit_l_min -34
_diffrn_reflns_number 36844
_diffrn_reflns_point_group_measured_fraction_full 0.998
_diffrn_reflns_point_group_measured_fraction_max 0.998
_diffrn_reflns_theta_full 25.242
_diffrn_reflns_theta_max 28.381
_diffrn_reflns_theta_min 1.612
_diffrn_source 'microfocus sealed tube'
_diffrn_source_type 'Incoatec I\mS microsource'
_diffrn_standards_number 0
_exptl_absorpt_coefficient_mu 0.103
_exptl_absorpt_correction_T_max 1.0000
_exptl_absorpt_correction_T_min 0.9234
_exptl_absorpt_correction_type multi-scan
_exptl_absorpt_process_details 'SADABS, 2016/2'
_exptl_crystal_colour colourless
_exptl_crystal_density_diffrn 1.393
_exptl_crystal_density_method 'not measured'
_exptl_crystal_description plate
_exptl_crystal_F_000 1712
_exptl_crystal_size_max 0.286
_exptl_crystal_size_mid 0.148
_exptl_crystal_size_min 0.148
_refine_diff_density_max 0.504
_refine_diff_density_min -0.222
_refine_diff_density_rms 0.062
_refine_ls_extinction_method none
_refine_ls_goodness_of_fit_ref 1.067
_refine_ls_hydrogen_treatment mixed
_refine_ls_matrix_type full
_refine_ls_number_parameters 326
_refine_ls_number_reflns 4758
_refine_ls_number_restraints 1
_refine_ls_restrained_S_all 1.067
_refine_ls_R_factor_all 0.0491
_refine_ls_R_factor_gt 0.0444
_refine_ls_shift/su_max 0.001
_refine_ls_shift/su_mean 0.000
_refine_ls_structure_factor_coef Fsqd
_refine_ls_weighting_details 'w=1/[\s^2^(Fo^2^)+(0.0648P)^2^+4.2093P] where P=(Fo^2^+2Fc^2^)/3'
_refine_ls_weighting_scheme calc
_refine_ls_wR_factor_gt 0.1225
_refine_ls_wR_factor_ref 0.1267
_reflns_Friedel_coverage 0.000
_reflns_number_gt 4243
_reflns_number_total 4758
_reflns_threshold_expression 'I > 2\s(I)'
_cod_data_source_file d0ce01470b2.cif
_cod_data_source_block 1c_100K
_cod_original_sg_symbol_H-M 'C 2/c'
_cod_database_code 7241578
_shelx_shelxl_version_number 2018/3
_shelx_space_group_comment
;
The symmetry employed for this shelxl refinement is uniquely defined
by the following loop, which should always be used as a source of
symmetry information in preference to the above space-group names.
They are only intended as comments.
;
_shelx_estimated_absorpt_t_min 0.971
_shelx_estimated_absorpt_t_max 0.985

loop_
_space_group_symop_operation_xyz
'x, y, z'
'-x, y, -z+1/2'
'x+1/2, y+1/2, z'
'-x+1/2, y+1/2, -z+1/2'
'-x, -y, -z'
'x, -y, z-1/2'
'-x+1/2, -y+1/2, -z'
'x+1/2, -y+1/2, z-1/2'

loop_
_atom_site_label
_atom_site_type_symbol
_atom_site_fract_x
_atom_site_fract_y
_atom_site_fract_z
_atom_site_U_iso_or_equiv
_atom_site_adp_type
_atom_site_occupancy
_atom_site_site_symmetry_order
_atom_site_calc_flag
_atom_site_refinement_flags_posn
_atom_site_refinement_flags_adp
_atom_site_refinement_flags_occupancy
_atom_site_disorder_assembly
_atom_site_disorder_group
H1 H 0.4018(11) 0.071(3) 0.5315(9) 0.053(7) Uiso 1 1 d . . . . .
C3B C 0.3732(8) 0.314(3) 0.5055(10) 0.0094(11) Uani 0.414(4) 1 d . . P A 1
C4B C 0.3173(8) 0.386(3) 0.4603(7) 0.0155(10) Uani 0.414(4) 1 d . . P A 1
H4B1 H 0.331046 0.381983 0.425796 0.019 Uiso 0.414(4) 1 calc R U P A 1
H4B2 H 0.280952 0.298118 0.458200 0.019 Uiso 0.414(4) 1 calc R U P A 1
N9 N 0.30408(5) 0.46204(15) 0.66699(4) 0.0182(2) Uani 1 1 d . . . . .
C10 C 0.35367(6) 0.33951(18) 0.65164(5) 0.0194(3) Uani 1 1 d . . . . .
H10A H 0.333810 0.244216 0.624992 0.023 Uiso 1 1 calc R U . . .
H10B H 0.382099 0.420882 0.635151 0.023 Uiso 1 1 calc R U . . .
H7B H 0.226(3) 0.919(8) 0.3957(16) 0.046(16) Uiso 0.414(4) 1 d D . P A 1
N11 N 0.39075(5) 0.23765(15) 0.69727(4) 0.0148(2) Uani 1 1 d . . . . .
C12 C 0.34731(5) 0.11867(16) 0.72117(5) 0.0145(2) Uani 1 1 d . . . . .
H12A H 0.327362 0.021767 0.695046 0.017 Uiso 1 1 calc R U . . .
H12B H 0.371544 0.048957 0.752034 0.017 Uiso 1 1 calc R U . . .
N13 N 0.29794(5) 0.23380(15) 0.73839(4) 0.0173(2) Uani 1 1 d . . . . .
C14 C 0.26286(6) 0.33621(18) 0.69223(6) 0.0225(3) Uani 1 1 d . . . . .
H14A H 0.229737 0.415695 0.703317 0.027 Uiso 1 1 calc R U . . .
H14B H 0.241906 0.241261 0.665958 0.027 Uiso 1 1 calc R U . . .
C15 C 0.33510(5) 0.60147(17) 0.70770(5) 0.0149(2) Uani 1 1 d . . . . .
H15A H 0.363527 0.685681 0.692031 0.018 Uiso 1 1 calc R U . . .
H15B H 0.302608 0.683834 0.718717 0.018 Uiso 1 1 calc R U . . .
N16 N 0.37138(4) 0.50423(14) 0.75437(4) 0.0135(2) Uani 1 1 d . . . . .
C17 C 0.32877(6) 0.37744(18) 0.77682(5) 0.0186(2) Uani 1 1 d . . . . .
H17A H 0.353020 0.310239 0.808131 0.022 Uiso 1 1 calc R U . . .
H17B H 0.296173 0.456676 0.788768 0.022 Uiso 1 1 calc R U . . .
C18 C 0.41883(5) 0.38229(17) 0.73660(5) 0.0153(2) Uani 1 1 d . . . . .
H18A H 0.443996 0.315805 0.767626 0.018 Uiso 1 1 calc R U . . .
H18B H 0.447725 0.464958 0.720992 0.018 Uiso 1 1 calc R U . . .
N19 N 0.53824(5) 0.05170(14) 0.42552(4) 0.0129(2) Uani 1 1 d . . . . .
C20 C 0.49634(6) 0.18304(18) 0.44852(5) 0.0175(2) Uani 1 1 d . . . . .
H20A H 0.473982 0.108308 0.471924 0.021 Uiso 1 1 calc R U . . .
H20B H 0.522292 0.281635 0.470403 0.021 Uiso 1 1 calc R U . . .
N21 N 0.44996(5) 0.27911(15) 0.40758(4) 0.0172(2) Uani 1 1 d . . . . .
C22 C 0.48476(6) 0.38868(17) 0.37356(5) 0.0176(2) Uani 1 1 d . . . . .
H22A H 0.454313 0.454873 0.345625 0.021 Uiso 1 1 calc R U . . .
H22B H 0.510552 0.488432 0.395099 0.021 Uiso 1 1 calc R U . . .
N23 N 0.52606(5) 0.26580(15) 0.34851(4) 0.0161(2) Uani 1 1 d . . . . .
C24 C 0.57072(5) 0.16919(18) 0.39070(5) 0.0159(2) Uani 1 1 d . . . . .
H24A H 0.597212 0.267238 0.412345 0.019 Uiso 1 1 calc R U . . .
H24B H 0.598741 0.085031 0.374566 0.019 Uiso 1 1 calc R U . . .
C25 C 0.49802(6) -0.09139(17) 0.39157(5) 0.0157(2) Uani 1 1 d . . . . .
H25A H 0.525161 -0.178106 0.375258 0.019 Uiso 1 1 calc R U . . .
H25B H 0.475559 -0.170711 0.413929 0.019 Uiso 1 1 calc R U . . .
N26 N 0.45189(5) -0.00001(15) 0.34968(4) 0.0161(2) Uani 1 1 d . . . . .
C27 C 0.48689(6) 0.11720(18) 0.31729(4) 0.0172(2) Uani 1 1 d . . . . .
H27A H 0.514150 0.031804 0.300708 0.021 Uiso 1 1 calc R U . . .
H27B H 0.456601 0.180037 0.288564 0.021 Uiso 1 1 calc R U . . .
C28 C 0.41275(6) 0.13093(19) 0.37480(5) 0.0189(3) Uani 1 1 d . . . . .
H28A H 0.381519 0.194431 0.346903 0.023 Uiso 1 1 calc R U . . .
H28B H 0.389377 0.054697 0.397144 0.023 Uiso 1 1 calc R U . . .
O1A O 0.3655(7) 0.129(4) 0.5072(6) 0.026(3) Uani 0.414(4) 1 d . . P A 1
O2A O 0.3968(5) 0.402(2) 0.5382(5) 0.0228(15) Uani 0.414(4) 1 d . . P A 1
C5A C 0.32717(12) 0.5991(3) 0.45343(10) 0.0202(5) Uani 0.586(4) 1 d . . P A 2
H5A1 H 0.332047 0.679588 0.485706 0.024 Uiso 0.586(4) 1 calc R U P A 2
H5A2 H 0.367364 0.603190 0.440552 0.024 Uiso 0.586(4) 1 calc R U P A 2
C6A C 0.2752(2) 0.6823(8) 0.4114(2) 0.0148(8) Uani 0.586(4) 1 d . . P A 2
O7B O 0.24322(15) 0.8635(4) 0.42766(10) 0.0294(9) Uani 0.414(4) 1 d D . P A 1
O8B O 0.2309(3) 0.5910(13) 0.3892(3) 0.0212(12) Uani 0.414(4) 1 d . . P A 1
O1B O 0.3661(5) 0.107(3) 0.5067(5) 0.0210(14) Uani 0.586(4) 1 d . . P A 2
O2B O 0.4110(3) 0.3992(14) 0.5325(4) 0.0201(9) Uani 0.586(4) 1 d . . P A 2
C5B C 0.2964(2) 0.5913(5) 0.47025(13) 0.0251(9) Uani 0.414(4) 1 d . . P A 1
H5B1 H 0.269897 0.587913 0.497517 0.030 Uiso 0.414(4) 1 calc R U P A 1
H5B2 H 0.334094 0.670120 0.484195 0.030 Uiso 0.414(4) 1 calc R U P A 1
C6B C 0.2600(3) 0.6850(12) 0.4208(3) 0.0144(11) Uani 0.414(4) 1 d . . P A 1
O7A O 0.28129(9) 0.8689(2) 0.40539(8) 0.0302(6) Uani 0.586(4) 1 d D . P A 2
O8A O 0.2448(3) 0.5981(10) 0.3788(2) 0.0345(12) Uani 0.586(4) 1 d . . P A 2
C4A C 0.3135(6) 0.3919(19) 0.4674(5) 0.0155(10) Uani 0.586(4) 1 d . . P A 2
H4A1 H 0.273880 0.390168 0.481172 0.019 Uiso 0.586(4) 1 calc R U P A 2
H4A2 H 0.306604 0.314262 0.434569 0.019 Uiso 0.586(4) 1 calc R U P A 2
C3A C 0.3624(5) 0.300(2) 0.5061(7) 0.0094(11) Uani 0.586(4) 1 d . . P A 2
H7A H 0.2489(19) 0.917(7) 0.3803(17) 0.068(15) Uiso 0.586(4) 1 d D . P A 2

loop_
_atom_site_aniso_label
_atom_site_aniso_U_11
_atom_site_aniso_U_22
_atom_site_aniso_U_33
_atom_site_aniso_U_23
_atom_site_aniso_U_13
_atom_site_aniso_U_12
C3B 0.005(3) 0.012(2) 0.0119(6) 0.0025(12) 0.004(3) -0.003(2)
C4B 0.0156(14) 0.0158(9) 0.014(3) 0.0031(16) 0.0013(13) 0.0028(9)
N9 0.0169(5) 0.0096(4) 0.0233(5) 0.0018(4) -0.0077(4) -0.0002(4)
C10 0.0291(6) 0.0149(6) 0.0134(5) 0.0015(4) 0.0024(5) 0.0001(5)
N11 0.0149(4) 0.0133(5) 0.0168(5) 0.0013(4) 0.0047(4) 0.0027(4)
C12 0.0154(5) 0.0086(5) 0.0189(5) 0.0019(4) 0.0017(4) 0.0014(4)
N13 0.0130(4) 0.0120(5) 0.0279(6) 0.0003(4) 0.0069(4) -0.0023(4)
C14 0.0088(5) 0.0130(5) 0.0422(8) -0.0008(5) -0.0039(5) -0.0015(4)
C15 0.0131(5) 0.0080(5) 0.0216(6) 0.0009(4) -0.0016(4) -0.0004(4)
N16 0.0124(4) 0.0124(5) 0.0152(5) 0.0009(4) 0.0012(3) -0.0017(4)
C17 0.0218(6) 0.0157(6) 0.0215(6) -0.0008(5) 0.0123(5) -0.0021(5)
C18 0.0074(5) 0.0171(6) 0.0206(6) 0.0030(4) 0.0007(4) -0.0002(4)
N19 0.0165(4) 0.0102(4) 0.0116(4) 0.0018(3) 0.0019(3) 0.0012(4)
C20 0.0234(6) 0.0182(6) 0.0108(5) 0.0016(4) 0.0029(4) 0.0067(5)
N21 0.0201(5) 0.0161(5) 0.0147(5) 0.0002(4) 0.0017(4) 0.0055(4)
C22 0.0238(6) 0.0095(5) 0.0168(5) 0.0022(4) -0.0031(4) 0.0014(4)
N23 0.0189(5) 0.0154(5) 0.0131(5) 0.0041(4) 0.0008(4) -0.0033(4)
C24 0.0138(5) 0.0162(5) 0.0170(5) 0.0038(4) 0.0011(4) -0.0019(4)
C25 0.0185(5) 0.0094(5) 0.0189(5) 0.0015(4) 0.0030(4) -0.0003(4)
N26 0.0167(5) 0.0132(5) 0.0170(5) -0.0010(4) -0.0004(4) -0.0018(4)
C27 0.0224(6) 0.0189(6) 0.0096(5) -0.0005(4) 0.0014(4) -0.0008(5)
C28 0.0135(5) 0.0200(6) 0.0231(6) 0.0007(5) 0.0028(4) 0.0001(4)
O1A 0.021(3) 0.013(7) 0.035(4) 0.003(2) -0.018(4) -0.001(3)
O2A 0.026(4) 0.0208(17) 0.017(3) -0.0026(17) -0.008(2) 0.008(3)
C5A 0.0191(11) 0.0158(10) 0.0214(11) 0.0061(8) -0.0067(9) -0.0006(8)
C6A 0.0162(19) 0.0132(12) 0.0143(19) 0.0026(12) 0.0012(12) 0.0018(14)
O7B 0.0464(18) 0.0188(12) 0.0162(12) -0.0032(9) -0.0107(11) 0.0150(11)
O8B 0.0202(19) 0.0167(16) 0.021(3) 0.005(2) -0.0112(15) -0.0053(15)
O1B 0.023(2) 0.005(2) 0.031(2) 0.0055(13) -0.002(2) 0.0029(12)
O2B 0.023(3) 0.0144(12) 0.0189(19) -0.0026(11) -0.0070(16) 0.0026(18)
C5B 0.037(2) 0.0241(17) 0.0102(14) -0.0007(12) -0.0060(14) 0.0134(15)
C6B 0.016(3) 0.0182(18) 0.008(2) 0.0003(16) 0.0007(16) 0.004(2)
O7A 0.0298(11) 0.0147(8) 0.0359(11) 0.0096(7) -0.0186(9) -0.0052(7)
O8A 0.058(3) 0.0229(18) 0.0154(18) -0.0044(13) -0.0098(15) 0.015(2)
C4A 0.0156(14) 0.0158(9) 0.014(3) 0.0031(16) 0.0013(13) 0.0028(9)
C3A 0.005(3) 0.012(2) 0.0119(6) 0.0025(12) 0.004(3) -0.003(2)

loop_
_atom_type_symbol
_atom_type_description
_atom_type_scat_dispersion_real
_atom_type_scat_dispersion_imag
_atom_type_scat_source
C C 0.0033 0.0016 'International Tables Vol C Tables 4.2.6.8 and 6.1.1.4'
H H 0.0000 0.0000 'International Tables Vol C Tables 4.2.6.8 and 6.1.1.4'
N N 0.0061 0.0033 'International Tables Vol C Tables 4.2.6.8 and 6.1.1.4'
O O 0.0106 0.0060 'International Tables Vol C Tables 4.2.6.8 and 6.1.1.4'

loop_
_geom_angle_atom_site_label_1
_geom_angle_atom_site_label_2
_geom_angle_atom_site_label_3
_geom_angle
_geom_angle_site_symmetry_1
_geom_angle_site_symmetry_3
_geom_angle_publ_flag
O2A C3B O1A 125(2) . . ?
O2A C3B C4B 125(2) . . ?
O1A C3B C4B 104.5(16) . . ?
C5B C4B C3B 112.1(14) . . ?
C5B C4B H4B1 109.2 . . ?
C3B C4B H4B1 109.2 . . ?
C5B C4B H4B2 109.2 . . ?
C3B C4B H4B2 109.2 . . ?
H4B1 C4B H4B2 107.9 . . ?
C10 N9 C14 107.82(10) . . ?
C10 N9 C15 108.05(9) . . ?
C14 N9 C15 107.59(10) . . ?
N11 C10 N9 112.04(10) . . ?
N11 C10 H10A 109.2 . . ?
N9 C10 H10A 109.2 . . ?
N11 C10 H10B 109.2 . . ?
N9 C10 H10B 109.2 . . ?
H10A C10 H10B 107.9 . . ?
C10 N11 C18 108.07(9) . . ?
C10 N11 C12 108.05(9) . . ?
C18 N11 C12 107.93(9) . . ?
N13 C12 N11 112.38(9) . . ?
N13 C12 H12A 109.1 . . ?
N11 C12 H12A 109.1 . . ?
N13 C12 H12B 109.1 . . ?
N11 C12 H12B 109.1 . . ?
H12A C12 H12B 107.9 . . ?
C14 N13 C12 108.22(10) . . ?
C14 N13 C17 108.22(10) . . ?
C12 N13 C17 108.04(9) . . ?
N13 C14 N9 112.31(9) . . ?
N13 C14 H14A 109.1 . . ?
N9 C14 H14A 109.1 . . ?
N13 C14 H14B 109.1 . . ?
N9 C14 H14B 109.1 . . ?
H14A C14 H14B 107.9 . . ?
N16 C15 N9 111.98(9) . . ?
N16 C15 H15A 109.2 . . ?
N9 C15 H15A 109.2 . . ?
N16 C15 H15B 109.2 . . ?
N9 C15 H15B 109.2 . . ?
H15A C15 H15B 107.9 . . ?
C15 N16 C18 107.82(9) . . ?
C15 N16 C17 108.66(9) . . ?
C18 N16 C17 107.81(9) . . ?
N13 C17 N16 112.28(10) . . ?
N13 C17 H17A 109.1 . . ?
N16 C17 H17A 109.1 . . ?
N13 C17 H17B 109.1 . . ?
N16 C17 H17B 109.1 . . ?
H17A C17 H17B 107.9 . . ?
N16 C18 N11 112.74(9) . . ?
N16 C18 H18A 109.0 . . ?
N11 C18 H18A 109.0 . . ?
N16 C18 H18B 109.0 . . ?
N11 C18 H18B 109.0 . . ?
H18A C18 H18B 107.8 . . ?
C24 N19 C20 107.42(9) . . ?
C24 N19 C25 107.69(9) . . ?
C20 N19 C25 108.10(9) . . ?
N21 C20 N19 112.22(9) . . ?
N21 C20 H20A 109.2 . . ?
N19 C20 H20A 109.2 . . ?
N21 C20 H20B 109.2 . . ?
N19 C20 H20B 109.2 . . ?
H20A C20 H20B 107.9 . . ?
C20 N21 C28 108.48(10) . . ?
C20 N21 C22 107.71(10) . . ?
C28 N21 C22 107.90(9) . . ?
N23 C22 N21 112.62(9) . . ?
N23 C22 H22A 109.1 . . ?
N21 C22 H22A 109.1 . . ?
N23 C22 H22B 109.1 . . ?
N21 C22 H22B 109.1 . . ?
H22A C22 H22B 107.8 . . ?
C24 N23 C22 108.04(9) . . ?
C24 N23 C27 108.10(9) . . ?
C22 N23 C27 108.14(9) . . ?
N23 C24 N19 112.10(9) . . ?
N23 C24 H24A 109.2 . . ?
N19 C24 H24A 109.2 . . ?
N23 C24 H24B 109.2 . . ?
N19 C24 H24B 109.2 . . ?
H24A C24 H24B 107.9 . . ?
N26 C25 N19 112.39(9) . . ?
N26 C25 H25A 109.1 . . ?
N19 C25 H25A 109.1 . . ?
N26 C25 H25B 109.1 . . ?
N19 C25 H25B 109.1 . . ?
H25A C25 H25B 107.9 . . ?
C25 N26 C28 108.19(9) . . ?
C25 N26 C27 107.68(9) . . ?
C28 N26 C27 107.99(10) . . ?
N23 C27 N26 112.51(9) . . ?
N23 C27 H27A 109.1 . . ?
N26 C27 H27A 109.1 . . ?
N23 C27 H27B 109.1 . . ?
N26 C27 H27B 109.1 . . ?
H27A C27 H27B 107.8 . . ?
N21 C28 N26 112.71(9) . . ?
N21 C28 H28A 109.0 . . ?
N26 C28 H28A 109.0 . . ?
N21 C28 H28B 109.0 . . ?
N26 C28 H28B 109.0 . . ?
H28A C28 H28B 107.8 . . ?
C3B O1A H1 109(2) . . ?
C6A C5A C4A 112.2(5) . . ?
C6A C5A H5A1 109.2 . . ?
C4A C5A H5A1 109.2 . . ?
C6A C5A H5A2 109.2 . . ?
C4A C5A H5A2 109.2 . . ?
H5A1 C5A H5A2 107.9 . . ?
O8A C6A O7A 118.9(5) . . ?
O8A C6A C5A 125.5(5) . . ?
O7A C6A C5A 112.5(4) . . ?
C6B O7B H7B 110(4) . . ?
C3A O1B H1 108(2) . . ?
C6B C5B C4B 112.5(8) . . ?
C6B C5B H5B1 109.1 . . ?
C4B C5B H5B1 109.1 . . ?
C6B C5B H5B2 109.1 . . ?
C4B C5B H5B2 109.1 . . ?
H5B1 C5B H5B2 107.8 . . ?
O8B C6B O7B 120.7(7) . . ?
O8B C6B C5B 118.9(8) . . ?
O7B C6B C5B 114.1(5) . . ?
C6A O7A H7A 111(3) . . ?
C3A C4A C5A 115.4(9) . . ?
C3A C4A H4A1 108.4 . . ?
C5A C4A H4A1 108.4 . . ?
C3A C4A H4A2 108.4 . . ?
C5A C4A H4A2 108.4 . . ?
H4A1 C4A H4A2 107.5 . . ?
O2B C3A O1B 118.1(13) . . ?
O2B C3A C4A 121.5(13) . . ?
O1B C3A C4A 118.8(12) . . ?

loop_
_geom_bond_atom_site_label_1
_geom_bond_atom_site_label_2
_geom_bond_distance
_geom_bond_site_symmetry_2
_geom_bond_publ_flag
C3B O2A 1.08(3) . ?
C3B O1A 1.30(4) . ?
C3B C4B 1.59(3) . ?
C4B C5B 1.531(19) . ?
C4B H4B1 0.9900 . ?
C4B H4B2 0.9900 . ?
N9 C10 1.4825(17) . ?
N9 C14 1.4859(17) . ?
N9 C15 1.4886(15) . ?
C10 N11 1.4701(15) . ?
C10 H10A 0.9900 . ?
C10 H10B 0.9900 . ?
N11 C18 1.4721(15) . ?
N11 C12 1.4733(15) . ?
C12 N13 1.4706(15) . ?
C12 H12A 0.9900 . ?
C12 H12B 0.9900 . ?
N13 C14 1.4651(17) . ?
N13 C17 1.4715(16) . ?
C14 H14A 0.9900 . ?
C14 H14B 0.9900 . ?
C15 N16 1.4673(14) . ?
C15 H15A 0.9900 . ?
C15 H15B 0.9900 . ?
N16 C18 1.4712(15) . ?
N16 C17 1.4723(15) . ?
C17 H17A 0.9900 . ?
C17 H17B 0.9900 . ?
C18 H18A 0.9900 . ?
C18 H18B 0.9900 . ?
N19 C24 1.4861(15) . ?
N19 C20 1.4880(15) . ?
N19 C25 1.4889(15) . ?
C20 N21 1.4684(15) . ?
C20 H20A 0.9900 . ?
C20 H20B 0.9900 . ?
N21 C28 1.4692(16) . ?
N21 C22 1.4731(16) . ?
C22 N23 1.4723(16) . ?
C22 H22A 0.9900 . ?
C22 H22B 0.9900 . ?
N23 C24 1.4696(15) . ?
N23 C27 1.4724(15) . ?
C24 H24A 0.9900 . ?
C24 H24B 0.9900 . ?
C25 N26 1.4654(15) . ?
C25 H25A 0.9900 . ?
C25 H25B 0.9900 . ?
N26 C28 1.4753(16) . ?
N26 C27 1.4757(15) . ?
C27 H27A 0.9900 . ?
C27 H27B 0.9900 . ?
C28 H28A 0.9900 . ?
C28 H28B 0.9900 . ?
O1A H1 0.99(3) . ?
C5A C6A 1.517(6) . ?
C5A C4A 1.527(13) . ?
C5A H5A1 0.9900 . ?
C5A H5A2 0.9900 . ?
C6A O8A 1.125(8) . ?
C6A O7A 1.315(6) . ?
O7B C6B 1.313(8) . ?
O7B H7B 0.92(3) . ?
O8B C6B 1.134(10) . ?
O1B C3A 1.34(3) . ?
O1B H1 0.94(2) . ?
O2B C3A 1.331(14) . ?
C5B C6B 1.509(8) . ?
C5B H5B1 0.9900 . ?
C5B H5B2 0.9900 . ?
O7A H7A 0.92(3) . ?
C4A C3A 1.45(2) . ?
C4A H4A1 0.9900 . ?
C4A H4A2 0.9900 . ?

loop_
_geom_hbond_atom_site_label_D
_geom_hbond_atom_site_label_H
_geom_hbond_atom_site_label_A
_geom_hbond_distance_DH
_geom_hbond_distance_HA
_geom_hbond_distance_DA
_geom_hbond_angle_DHA
_geom_hbond_site_symmetry_A
_geom_hbond_publ_flag
O7B^a H7B^a N9 0.92(3) 1.82(3) 2.737(3) 177(6) 7_566 yes
C5B^a H5B1^a O7B^a 0.99 2.03 2.936(5) 151.2 7_566 yes
O7A^b H7A^b N9 0.92(3) 1.72(3) 2.6340(19) 171(5) 7_566 yes

loop_
_geom_torsion_atom_site_label_1
_geom_torsion_atom_site_label_2
_geom_torsion_atom_site_label_3
_geom_torsion_atom_site_label_4
_geom_torsion
_geom_torsion_site_symmetry_1
_geom_torsion_site_symmetry_2
_geom_torsion_site_symmetry_3
_geom_torsion_site_symmetry_4
_geom_torsion_publ_flag
O2A C3B C4B C5B -5(2) . . . . ?
O1A C3B C4B C5B 150.2(15) . . . . ?
C14 N9 C10 N11 -58.10(13) . . . . ?
C15 N9 C10 N11 57.91(13) . . . . ?
N9 C10 N11 C18 -57.95(12) . . . . ?
N9 C10 N11 C12 58.60(12) . . . . ?
C10 N11 C12 N13 -58.79(12) . . . . ?
C18 N11 C12 N13 57.85(12) . . . . ?
N11 C12 N13 C14 58.59(12) . . . . ?
N11 C12 N13 C17 -58.38(12) . . . . ?
C12 N13 C14 N9 -58.15(13) . . . . ?
C17 N13 C14 N9 58.70(13) . . . . ?
C10 N9 C14 N13 57.95(13) . . . . ?
C15 N9 C14 N13 -58.38(13) . . . . ?
C10 N9 C15 N16 -58.32(12) . . . . ?
C14 N9 C15 N16 57.84(12) . . . . ?
N9 C15 N16 C18 58.51(12) . . . . ?
N9 C15 N16 C17 -58.09(12) . . . . ?
C14 N13 C17 N16 -58.31(13) . . . . ?
C12 N13 C17 N16 58.66(13) . . . . ?
C15 N16 C17 N13 58.25(12) . . . . ?
C18 N16 C17 N13 -58.35(12) . . . . ?
C15 N16 C18 N11 -59.02(12) . . . . ?
C17 N16 C18 N11 58.13(12) . . . . ?
C10 N11 C18 N16 58.74(12) . . . . ?
C12 N11 C18 N16 -57.89(12) . . . . ?
C24 N19 C20 N21 58.76(12) . . . . ?
C25 N19 C20 N21 -57.19(13) . . . . ?
N19 C20 N21 C28 57.70(13) . . . . ?
N19 C20 N21 C22 -58.85(13) . . . . ?
C20 N21 C22 N23 58.82(12) . . . . ?
C28 N21 C22 N23 -58.11(12) . . . . ?
N21 C22 N23 C24 -58.73(12) . . . . ?
N21 C22 N23 C27 58.04(12) . . . . ?
C22 N23 C24 N19 58.47(12) . . . . ?
C27 N23 C24 N19 -58.33(12) . . . . ?
C20 N19 C24 N23 -58.40(12) . . . . ?
C25 N19 C24 N23 57.83(12) . . . . ?
C24 N19 C25 N26 -58.29(12) . . . . ?
C20 N19 C25 N26 57.48(12) . . . . ?
N19 C25 N26 C28 -57.83(12) . . . . ?
N19 C25 N26 C27 58.66(12) . . . . ?
C24 N23 C27 N26 59.00(12) . . . . ?
C22 N23 C27 N26 -57.74(12) . . . . ?
C25 N26 C27 N23 -59.03(12) . . . . ?
C28 N26 C27 N23 57.59(12) . . . . ?
C20 N21 C28 N26 -58.34(13) . . . . ?
C22 N21 C28 N26 58.08(12) . . . . ?
C25 N26 C28 N21 58.35(13) . . . . ?
C27 N26 C28 N21 -57.93(12) . . . . ?
C4A C5A C6A O8A -31.1(6) . . . . ?
C4A C5A C6A O7A 169.4(5) . . . . ?
C3B C4B C5B C6B 161.1(9) . . . . ?
C4B C5B C6B O8B 29.9(9) . . . . ?
C4B C5B C6B O7B -177.8(8) . . . . ?
C6A C5A C4A C3A 177.8(8) . . . . ?
C5A C4A C3A O2B 8.9(16) . . . . ?
C5A C4A C3A O1B -156.0(9) . . . . ?
